data_9017398
loop_
_publ_author_name
'Ohashi, Y.'
'Finger LW'

_publ_section_title
;
 An effect of temperature on the feldspar structure: crystal
 structure of sanidine at 800C
 Note: T = 800 C
;
_journal_name_full 'Carnegie Institution of Washington: Yearbook'
_journal_page_first 569
_journal_page_last 572
_journal_volume 74
_journal_year 1975
_chemical_compound_source 'Laacher See, Eifel District, Germany'
_chemical_formula_sum 'Al K0.86 Na0.14 O8 Si3'
_chemical_name_mineral Sanidine
_space_group_IT_number 12
_space_group_name_Hall '-C 2y'
_space_group_name_H-M_alt 'C 1 2/m 1'
_symmetry_space_group_name_H-M 'C 1 2/m 1'
_cell_angle_alpha 90
_cell_angle_beta 115.710
_cell_angle_gamma 90
_cell_formula_units_Z 4
_cell_length_a 8.6820
_cell_length_b 13.0130
_cell_length_c 7.1840
_cell_volume 731.289
_database_code_amcsd 0020566
_diffrn_ambient_temperature 1073.15
_exptl_crystal_density_diffrn 2.508
_cod_data_source_file inputs/fixed/downloads/14/14507.cif
_cod_data_source_block 14507
_cod_original_formula_sum '(K.86 Na.14) (Si3 Al) O8'
_cod_database_code 9017398

loop_
_space_group_symop_operation_xyz
x,y,z
1/2+x,1/2+y,z
x,-y,z
1/2+x,1/2-y,z
-x,y,-z
1/2-x,1/2+y,-z
-x,-y,-z
1/2-x,1/2-y,-z

loop_
_atom_site_label
_atom_site_fract_x
_atom_site_fract_y
_atom_site_fract_z
_atom_site_occupancy
_atom_site_U_iso_or_equiv
_atom_site_type_symbol
_atom_site_attached_hydrogens
K 0.29240 0.00000 0.14260 0.86000 0.09233 K 0
Na 0.29240 0.00000 0.14260 0.14000 0.09233 Na 0
SiT1 0.01080 0.18670 0.22450 0.68000 0.03154 Si 0
AlT1 0.01080 0.18670 0.22450 0.32000 0.03154 Al 0
SiT2 0.71560 0.11850 0.34620 0.82000 0.03103 Si 0
AlT2 0.71560 0.11850 0.34620 0.18000 0.03103 Al 0
Oa1 0.00000 0.14890 0.00000 1.00000 0.05142 O 0
Oa2 0.65030 0.00000 0.28950 1.00000 0.05028 O 0
Ob 0.83260 0.15030 0.23140 1.00000 0.06181 O 0
Oc 0.04270 0.31140 0.26150 1.00000 0.05218 O 0
Od 0.17550 0.12610 0.40560 1.00000 0.05497 O 0

loop_
_cod_changelog_entry_id
_cod_changelog_entry_author
_cod_changelog_entry_date
_cod_changelog_entry_text
1
;cod-tools version 3.8.0
Id: cif_guess_AMCSD_atom_types 9581 2023-05-17 12:35:41Z saulius
;
2023-05-18T08:46:46+03:00
;Derived atom types and hydrogen counts
from atom names that follow the AMCSD naming convention
(Wat == water, O-H == hydroxyl).
;

loop_
_cod_related_entry_id
_cod_related_entry_database
_cod_related_entry_code
1 AMCSD 0020566
